data_2006265
loop_
_publ_author_name
'Meehan, Paul R.'
'Alyea, Elmer C.'
'Ferguson, George'

_publ_section_title
;
 2,6-Diacetylpyridinebis(<i>p</i>-methoxyaniline), a Terdentate
 <i>NNN</i> Donor Ligand
;
_journal_issue 7
_journal_name_full 'Acta Crystallographica Section C'
_journal_page_first 888
_journal_page_last 890
_journal_paper_doi 10.1107/S0108270197002035
_journal_volume 53
_journal_year 1997
_chemical_formula_moiety 'C23 H23 N3 O2 '
_chemical_formula_sum 'C23 H23 N3 O2'
_chemical_formula_weight 373.44
_chemical_name_systematic ?
_space_group_IT_number 36
_symmetry_cell_setting orthorhombic
_symmetry_space_group_name_Hall 'C 2c -2'
_symmetry_space_group_name_H-M 'C m c 21'
_cell_angle_alpha 90.00
_cell_angle_beta 90.00
_cell_angle_gamma 90.00
_cell_formula_units_Z 4
_cell_length_a 40.266(14)
_cell_length_b 7.0440(13)
_cell_length_c 7.1203(13)
_cell_measurement_reflns_used 25
_cell_measurement_temperature 294.0(10)
_cell_measurement_theta_max 19.12
_cell_measurement_theta_min 9.10
_cell_volume 2019.6(9)
_computing_cell_refinement 'SET4 & CELDIM CAD-4-PC Software'
_computing_data_collection 'CAD-4-PC Software (Enraf-Nonius, 1992)'
_computing_data_reduction 'DATRD2 in NRCVAX96 (Gabe, Le Page, Charland, Lee & White, 1989)'
_computing_molecular_graphics 'NRCVAX96, ORTEPII (Johnson, 1976), PLATON (Spek, 1996a), PLUTON (Spek 1996b)'
_computing_publication_material 'NRCVAX96, SHELXL93  and WordPerfect macro PREPCIF (Ferguson, 1996)'
_computing_structure_refinement 'NRCVAX96 and SHELXL93 (Sheldrick, 1993)'
_computing_structure_solution 'SHELXS86 (Sheldrick, 1985)'
_diffrn_ambient_temperature 294.0(10)
_diffrn_measurement_device 'Enraf-Nonius CAD-4'
_diffrn_measurement_method \q/2\q
_diffrn_radiation_monochromator graphite
_diffrn_radiation_source 'X-ray tube'
_diffrn_radiation_type 'Mo K\a'
_diffrn_radiation_wavelength 0.7107
_diffrn_reflns_av_R_equivalents 0.000
_diffrn_reflns_av_sigmaI/netI 0.0500
_diffrn_reflns_limit_h_max 51
_diffrn_reflns_limit_h_min 0
_diffrn_reflns_limit_k_max 9
_diffrn_reflns_limit_k_min 0
_diffrn_reflns_limit_l_max 9
_diffrn_reflns_limit_l_min 0
_diffrn_reflns_number 1221
_diffrn_reflns_theta_max 27.08
_diffrn_reflns_theta_min 2.02
_diffrn_standards_decay_% 'variation 0.7'
_diffrn_standards_interval_time 60
_diffrn_standards_number 3
_exptl_absorpt_coefficient_mu 0.080
_exptl_absorpt_correction_type none
_exptl_crystal_colour yellow
_exptl_crystal_density_diffrn 1.228
_exptl_crystal_density_meas ?
_exptl_crystal_description 'Tabular a'
_exptl_crystal_F_000 792
_exptl_crystal_size_max 0.39
_exptl_crystal_size_mid 0.39
_exptl_crystal_size_min 0.19
_refine_diff_density_max 0.165
_refine_diff_density_min -0.180
_refine_ls_abs_structure_details 'Flack (1983)'
_refine_ls_abs_structure_Flack 3(4)
_refine_ls_extinction_coef 0.0015(10)
_refine_ls_extinction_method SHELXL
_refine_ls_goodness_of_fit_all 0.940
_refine_ls_goodness_of_fit_obs 1.140
_refine_ls_hydrogen_treatment 'H atoms riding (C-H 0.93-0.96\%A)'
_refine_ls_matrix_type full
_refine_ls_number_parameters 133
_refine_ls_number_reflns 1221
_refine_ls_number_restraints 1
_refine_ls_restrained_S_all 0.940
_refine_ls_restrained_S_obs 1.139
_refine_ls_R_factor_all 0.0973
_refine_ls_R_factor_obs .0520
_refine_ls_shift/esd_max 0.000
_refine_ls_shift/esd_mean 0.000
_refine_ls_structure_factor_coef Fsqd
_refine_ls_weighting_details 'w = 1/[\s^2^(Fo^2^)+(0.0855P)^2^] where P=(Fo^2^+2Fc^2^)/3'
_refine_ls_weighting_scheme calc
_refine_ls_wR_factor_all 0.1436
_refine_ls_wR_factor_obs .1270
_reflns_number_observed 706
_reflns_number_total 1221
_reflns_observed_criterion >2\s(I)
_cod_data_source_file ab1460.cif
_cod_data_source_block 96101
_cod_depositor_comments
;
The following automatic conversions were performed:

'_exptl_crystal_density_meas' value 'not measured' was changed to '?'
- the value is perceived as not measured.

Automatic conversion script
Id: cif_fix_values 3008 2015-01-20 13:52:24Z robertas 

The following automatic conversions were performed:

'_refine_ls_weighting_scheme' value 'calc w =
1/[\s^2^(Fo^2^)+(0.0855P)^2^] where P=(Fo^2^+2Fc^2^)/3' was changed
to 'calc'. New tag '_refine_ls_weighting_details' was created. The
value of the new tag was set to 'w = 1/[\s^2^(Fo^2^)+(0.0855P)^2^]
where P=(Fo^2^+2Fc^2^)/3'.

Automatic conversion script
Id: cif_fix_values 3143 2015-03-26 13:38:13Z robertas 
;
_cod_database_code 2006265

loop_
_symmetry_equiv_pos_as_xyz
'x, y, z'
'-x, y, z'
'x, -y, z+1/2'
'-x, -y, z+1/2'
'x+1/2, y+1/2, z'
'-x+1/2, y+1/2, z'
'x+1/2, -y+1/2, z+1/2'
'-x+1/2, -y+1/2, z+1/2'

loop_
_atom_site_aniso_label
_atom_site_aniso_U_11
_atom_site_aniso_U_22
_atom_site_aniso_U_33
_atom_site_aniso_U_12
_atom_site_aniso_U_13
_atom_site_aniso_U_23
N1 .028(2) .043(3) .037(3) .000 .000 .000(2)
C2 .035(2) .035(3) .032(2) -.001(2) -.0011(15) -.001(2)
C3 .034(2) .055(2) .037(2) -.001(2) .004(2) -.002(2)
C4 .040(3) .078(4) .024(3) .000 .000 -.001(3)
C5 .032(2) .038(2) .032(2) -.002(2) .000(2) .000(2)
C6 .040(2) .075(3) .036(2) -.001(2) .001(2) -.015(3)
N2 .033(2) .064(3) .036(2) .002(2) -.0012(14) .004(2)
C11 .033(2) .056(3) .030(2) .003(2) .003(2) -.001(2)
C12 .037(2) .061(3) .040(2) -.006(2) .000(2) .014(2)
C13 .040(2) .060(2) .043(2) .004(2) -.005(2) .014(3)
C14 .033(2) .059(3) .038(2) .003(2) -.003(2) -.004(2)
C15 .033(2) .059(3) .058(3) -.001(2) .006(2) .010(3)
C16 .037(2) .063(3) .043(2) .007(2) .006(2) .012(2)
O1 .0354(15) .085(2) .065(2) -.0043(14) -.010(2) .010(2)
C17 .064(3) .103(5) .087(4) .002(3) -.042(3) .023(4)

loop_
_atom_site_label
_atom_site_fract_x
_atom_site_fract_y
_atom_site_fract_z
_atom_site_U_iso_or_equiv
_atom_site_thermal_displace_type
_atom_site_calc_flag
_atom_site_refinement_flags
_atom_site_occupancy
_atom_site_disorder_group
_atom_site_type_symbol
N1 .5000 .2449(6) .0000(7) .0360(11) Uani d S 1 . N
C2 .47132(9) .2592(5) .0952(5) .0341(10) Uani d . 1 . C
C3 .47059(8) .2863(6) .2903(6) .0418(10) Uani d . 1 . C
C4 .5000 .3001(9) .3871(8) .047(2) Uani d S 1 . C
C5 .43970(8) .2444(6) -.0156(5) .0340(9) Uani d . 1 . C
C6 .44234(10) .2071(7) -.2215(6) .0503(11) Uani d . 1 . C
N2 .41299(7) .2623(5) .0787(4) .0443(10) Uani d . 1 . N
C11 .38132(9) .2576(6) -.0060(5) .0397(10) Uani d . 1 . C
C12 .37186(9) .3808(6) -.1455(6) .0460(11) Uani d . 1 . C
C13 .33973(9) .3800(6) -.2165(7) .0478(10) Uani d . 1 . C
C14 .31687(9) .2518(6) -.1498(6) .0431(10) Uani d . 1 . C
C15 .32615(9) .1293(6) -.0076(6) .0502(11) Uani d . 1 . C
C16 .35782(9) .1335(6) .0650(7) .0477(11) Uani d . 1 . C
O1 .28476(6) .2358(5) -.2114(5) .0618(10) Uani d . 1 . O
C17 .27426(11) .3610(9) -.3566(9) .085(2) Uani d . 1 . C
H3 .45042 .2948 .3534 .050 Uiso calc R 1 . H
H4 .5000 .3186 .5164 .057 Uiso calc SR 1 . H
H6A .4621 .135(3) -.2464(7) .075 Uiso calc R 1 . H
H6B .4433 .3256 -.2879 .075 Uiso calc R 1 . H
H6C .4233 .1366 -.2626 .075 Uiso calc R 1 . H
H12 .38726 .4664 -.1934 .055 Uiso calc R 1 . H
H13 .33369 .4663 -.3093 .057 Uiso calc R 1 . H
H15 .31080 .0429 .0396 .060 Uiso calc R 1 . H
H16 .36348 .0522 .1628 .057 Uiso calc R 1 . H
H17A .2510 .3424 -.3804 .127 Uiso calc R 1 . H
H17B .2867 .3352 -.4689 .127 Uiso calc R 1 . H
H17C .2780(8) .4899(8) -.318(2) .127 Uiso calc R 1 . H

loop_
_atom_type_symbol
_atom_type_description
_atom_type_scat_dispersion_real
_atom_type_scat_dispersion_imag
_atom_type_scat_source
C C 0.0033 0.0016 'International Tables Vol C Tables 4.2.6.8 and 6.1.1.4'
H H 0.0000 0.0000 'International Tables Vol C Tables 4.2.6.8 and 6.1.1.4'
N N 0.0061 0.0033 'International Tables Vol C Tables 4.2.6.8 and 6.1.1.4'
O O 0.0106 0.0060 'International Tables Vol C Tables 4.2.6.8 and 6.1.1.4'

loop_
_geom_angle_atom_site_label_1
_geom_angle_atom_site_label_2
_geom_angle_atom_site_label_3
_geom_angle_site_symmetry_1
_geom_angle
_geom_angle_publ_flag
C2 N1 C2 2_655 118.6(4) ?
N1 C2 C3 . 121.9(3) ?
N1 C2 C5 . 117.3(3) ?
C3 C2 C5 . 120.8(3) ?
C4 C3 C2 . 119.2(4) ?
C3 C4 C3 2_655 119.1(5) ?
N2 C5 C6 . 126.5(3) y
N2 C5 C2 . 115.6(3) y
C6 C5 C2 . 117.9(3) y
C5 N2 C11 . 122.4(3) ?
C12 C11 C16 . 118.3(3) ?
C12 C11 N2 . 123.0(4) ?
C16 C11 N2 . 118.5(3) ?
C11 C12 C13 . 121.3(4) ?
C14 C13 C12 . 120.1(4) ?
O1 C14 C13 . 125.1(4) ?
O1 C14 C15 . 116.0(4) ?
C13 C14 C15 . 118.8(4) ?
C16 C15 C14 . 120.8(4) ?
C15 C16 C11 . 120.7(4) ?
C14 O1 C17 . 117.5(4) ?

loop_
_geom_bond_atom_site_label_1
_geom_bond_atom_site_label_2
_geom_bond_site_symmetry_2
_geom_bond_distance
_geom_bond_publ_flag
N1 C2 2_655 1.343(4) ?
N1 C2 . 1.343(4) y
C2 C3 . 1.402(5) ?
C2 C5 . 1.502(5) y
C3 C4 . 1.374(5) ?
C4 C3 2_655 1.374(5) ?
C5 N2 . 1.274(5) y
C5 C6 . 1.493(6) y
N2 C11 . 1.411(5) y
C11 C12 . 1.373(5) ?
C11 C16 . 1.384(5) ?
C12 C13 . 1.389(5) ?
C13 C14 . 1.374(5) ?
C14 O1 . 1.370(5) ?
C14 C15 . 1.382(6) ?
C15 C16 . 1.377(5) ?
O1 C17 . 1.423(6) ?

loop_
_geom_torsion_atom_site_label_1
_geom_torsion_atom_site_label_2
_geom_torsion_atom_site_label_3
_geom_torsion_atom_site_label_4
_geom_torsion_site_symmetry_1
_geom_torsion_site_symmetry_4
_geom_torsion
_geom_torsion_publ_flag
C2 N1 C2 C3 2_655 . -0.7(7) ?
C2 N1 C2 C5 2_655 . 179.4(3) ?
N1 C2 C3 C4 . . 0.5(7) ?
C5 C2 C3 C4 . . -179.7(4) ?
C2 C3 C4 C3 . 2_655 -0.2(9) ?
N1 C2 C5 N2 . . -178.7(4) y
C3 C2 C5 N2 . . 1.5(5) ?
N1 C2 C5 C6 . . 2.5(5) ?
C3 C2 C5 C6 . . -177.4(5) ?
C6 C5 N2 C11 . . -3.2(7) ?
C2 C5 N2 C11 . . 178.1(3) ?
C5 N2 C11 C12 . . -57.9(5) ?
C5 N2 C11 C16 . . 127.5(4) ?
C16 C11 C12 C13 . . -1.0(6) ?
N2 C11 C12 C13 . . -175.6(4) ?
C11 C12 C13 C14 . . -1.3(7) ?
C12 C13 C14 O1 . . -178.8(4) ?
C12 C13 C14 C15 . . 2.1(6) ?
O1 C14 C15 C16 . . -179.9(4) ?
C13 C14 C15 C16 . . -0.7(6) ?
C14 C15 C16 C11 . . -1.6(6) ?
C12 C11 C16 C15 . . 2.4(6) ?
N2 C11 C16 C15 . . 177.2(4) ?
C13 C14 O1 C17 . . 0.3(6) y
C15 C14 O1 C17 . . 179.4(4) ?
